data_4037386
loop_
_publ_author_name
'Wilkerson-Hill, Sidney Malik'
'Sawano, Shota'
'Sarpong, Richmond'

_publ_section_title
;
 Bis(1-cyanovinyl acetate) Is a Linear Precursor to 3-Oxidopyrylium Ions.
;
_journal_issue 22
_journal_name_full 'The Journal of organic chemistry'
_journal_page_first 11132
_journal_page_last 11144
_journal_paper_doi 10.1021/acs.joc.6b02111
_journal_volume 81
_journal_year 2016
_chemical_formula_sum 'C17 H16 N2 O4'
_chemical_formula_weight 312.32
_chemical_name_common SMHIX-077-1-Lrf
_chemical_name_systematic sarpong119
_space_group.centring_type primitive

_space_group_crystal_system orthorhombic
_space_group_IT_number 56
_space_group_name_Hall '-P 2ab 2ac'
_space_group_name_H-M_alt 'P c c n'
_atom_sites_solution_hydrogens geom
_atom_sites_solution_primary iterative
_atom_sites_solution_secondary difmap
_audit_creation_method SHELXL-2014/7
_cell_angle_alpha 90
_cell_angle_beta 90
_cell_angle_gamma 90
_cell_formula_units_Z 8
_cell_length_a 16.6129(9)
_cell_length_b 21.6105(11)
_cell_length_c 9.1858(4)
_cell_measurement_reflns_used 9832
_cell_measurement_temperature 100(2)
_cell_measurement_theta_max 68.23
_cell_measurement_theta_min 3.36
_cell_volume 3297.8(3)
_computing_cell_refinement 'Bruker SAINT'
_computing_data_collection 'Bruker APEX2'
_computing_data_reduction 'Bruker SAINT'
_computing_molecular_graphics ORTEP-32
_computing_publication_material WinGX
_computing_structure_refinement SHELXL-2014
_computing_structure_solution SHELXT
_diffrn_ambient_temperature 100(2)
_diffrn_detector_area_resol_mean 8.366
_diffrn_measured_fraction_theta_full 1.000
_diffrn_measured_fraction_theta_max 0.999
_diffrn_measurement_device_type 'Bruker APEX-II CCD'
_diffrn_measurement_method 'phi and omega scans'
_diffrn_radiation_type CuK\a
_diffrn_radiation_wavelength 1.54178
_diffrn_reflns_av_R_equivalents 0.0460
_diffrn_reflns_av_unetI/netI 0.0203
_diffrn_reflns_Laue_measured_fraction_full 1.000
_diffrn_reflns_Laue_measured_fraction_max 0.999
_diffrn_reflns_limit_h_max 19
_diffrn_reflns_limit_h_min -19
_diffrn_reflns_limit_k_max 26
_diffrn_reflns_limit_k_min -25
_diffrn_reflns_limit_l_max 11
_diffrn_reflns_limit_l_min -10
_diffrn_reflns_number 48002
_diffrn_reflns_point_group_measured_fraction_full 1.000
_diffrn_reflns_point_group_measured_fraction_max 0.999
_diffrn_reflns_theta_full 67.000
_diffrn_reflns_theta_max 68.305
_diffrn_reflns_theta_min 3.355
_diffrn_source 'microfocus rotating anode'
_exptl_absorpt_coefficient_mu 0.752
_exptl_absorpt_correction_T_max 0.929
_exptl_absorpt_correction_T_min 0.808
_exptl_absorpt_correction_type multi-scan
_exptl_absorpt_process_details SADABS
_exptl_crystal_colour colorless
_exptl_crystal_density_diffrn 1.258
_exptl_crystal_description rod
_exptl_crystal_F_000 1312
_exptl_crystal_size_max 0.050
_exptl_crystal_size_mid 0.020
_exptl_crystal_size_min 0.020
_refine_diff_density_max 0.297
_refine_diff_density_min -0.191
_refine_diff_density_rms 0.047
_refine_ls_extinction_method none
_refine_ls_goodness_of_fit_ref 1.033
_refine_ls_hydrogen_treatment constr
_refine_ls_matrix_type full
_refine_ls_number_parameters 210
_refine_ls_number_reflns 3020
_refine_ls_number_restraints 0
_refine_ls_restrained_S_all 1.033
_refine_ls_R_factor_all 0.0571
_refine_ls_R_factor_gt 0.0472
_refine_ls_shift/su_max 0.000
_refine_ls_shift/su_mean 0.000
_refine_ls_structure_factor_coef Fsqd
_refine_ls_weighting_details 'w=1/[\s^2^(Fo^2^)+(0.0755P)^2^+1.7561P] where P=(Fo^2^+2Fc^2^)/3'
_refine_ls_weighting_scheme calc
_refine_ls_wR_factor_gt 0.1271
_refine_ls_wR_factor_ref 0.1353
_reflns_Friedel_coverage 0.000
_reflns_number_gt 2522
_reflns_number_total 3020
_reflns_threshold_expression 'I > 2\s(I)'
_cod_data_source_file jo6b02111_si_004.cif
_cod_data_source_block sarpong119
_cod_database_code 4037386
_shelx_shelxl_version_number 2014/7
_shelx_space_group_comment
; 
The symmetry employed for this shelxl refinement is uniquely defined 
by the following loop, which should always be used as a source of 
symmetry information in preference to the above space-group names. 
They are only intended as comments. 
;
_shelx_estimated_absorpt_t_min 0.963
_shelx_estimated_absorpt_t_max 0.985

loop_
_space_group_symop_operation_xyz
'x, y, z'
'-x+1/2, -y+1/2, z'
'-x, y+1/2, -z+1/2'
'x+1/2, -y, -z+1/2'
'-x, -y, -z'
'x-1/2, y-1/2, -z'
'x, -y-1/2, z-1/2'
'-x-1/2, y, z-1/2'

loop_
_atom_site_label
_atom_site_type_symbol
_atom_site_fract_x
_atom_site_fract_y
_atom_site_fract_z
_atom_site_U_iso_or_equiv
_atom_site_adp_type
_atom_site_occupancy
_atom_site_site_symmetry_order
_atom_site_calc_flag
_atom_site_refinement_flags_posn
_atom_site_refinement_flags_adp
C1 C 0.49333(12) 0.59145(8) 0.24785(19) 0.0277(4) Uani 1 1 d . .
H1 H 0.5492 0.5746 0.2390 0.033 Uiso 1 1 calc R U
C2 C 0.49642(12) 0.65710(8) 0.3141(2) 0.0304(4) Uani 1 1 d . .
H2A H 0.5528 0.6712 0.3243 0.036 Uiso 1 1 calc R U
H2B H 0.4706 0.6576 0.4113 0.036 Uiso 1 1 calc R U
C3 C 0.44989(12) 0.69908(8) 0.20665(19) 0.0296(4) Uani 1 1 d . .
C4 C 0.51235(13) 0.73052(9) 0.1077(2) 0.0337(4) Uani 1 1 d . .
C5 C 0.54666(14) 0.68932(9) -0.0039(2) 0.0390(5) Uani 1 1 d . .
H5 H 0.5840 0.7051 -0.0728 0.047 Uiso 1 1 calc R U
C6 C 0.52533(13) 0.63001(9) -0.0084(2) 0.0341(4) Uani 1 1 d . .
H6 H 0.5511 0.6023 -0.0738 0.041 Uiso 1 1 calc R U
C7 C 0.45961(12) 0.60726(8) 0.0921(2) 0.0287(4) Uani 1 1 d . .
C8 C 0.44111(11) 0.54582(8) 0.32978(19) 0.0274(4) Uani 1 1 d . .
C9 C 0.37411(12) 0.56337(8) 0.4103(2) 0.0309(4) Uani 1 1 d . .
H9 H 0.3577 0.6055 0.4094 0.037 Uiso 1 1 calc R U
C10 C 0.33052(12) 0.52093(9) 0.4919(2) 0.0334(4) Uani 1 1 d . .
H10 H 0.2854 0.5340 0.5473 0.040 Uiso 1 1 calc R U
C11 C 0.35357(12) 0.45899(9) 0.4918(2) 0.0332(4) Uani 1 1 d . .
C12 C 0.41816(12) 0.44013(8) 0.4064(2) 0.0321(4) Uani 1 1 d . .
H12 H 0.4322 0.3976 0.4016 0.039 Uiso 1 1 calc R U
C13 C 0.46201(12) 0.48317(8) 0.32841(19) 0.0282(4) Uani 1 1 d . .
H13 H 0.5071 0.4700 0.2730 0.034 Uiso 1 1 calc R U
C14 C 0.25891(15) 0.43390(12) 0.6791(3) 0.0524(6) Uani 1 1 d . .
H14A H 0.2832 0.4651 0.7428 0.079 Uiso 1 1 calc R U
H14B H 0.2417 0.3984 0.7376 0.079 Uiso 1 1 calc R U
H14C H 0.2122 0.4518 0.6293 0.079 Uiso 1 1 calc R U
C15 C 0.35570(12) 0.78519(8) 0.19778(19) 0.0295(4) Uani 1 1 d . .
C16 C 0.30466(13) 0.82891(9) 0.2847(2) 0.0349(4) Uani 1 1 d . .
H16A H 0.3307 0.8696 0.2882 0.052 Uiso 1 1 calc R U
H16B H 0.2983 0.8129 0.3838 0.052 Uiso 1 1 calc R U
H16C H 0.2517 0.8328 0.2387 0.052 Uiso 1 1 calc R U
C17 C 0.41592(12) 0.55557(8) 0.0229(2) 0.0289(4) Uani 1 1 d . .
N1 N 0.39672(10) 0.74200(7) 0.27417(16) 0.0306(4) Uani 1 1 d . .
H1A H 0.3903 0.7404 0.3692 0.037 Uiso 1 1 calc R U
N2 N 0.38636(11) 0.51488(7) -0.03580(18) 0.0348(4) Uani 1 1 d . .
O1 O 0.40353(8) 0.65619(5) 0.11821(13) 0.0284(3) Uani 1 1 d . .
O2 O 0.31696(9) 0.41403(7) 0.57321(17) 0.0440(4) Uani 1 1 d . .
O3 O 0.36015(9) 0.78903(6) 0.06429(14) 0.0341(3) Uani 1 1 d . .
O4 O 0.53765(9) 0.78225(6) 0.13159(16) 0.0402(4) Uani 1 1 d . .

loop_
_atom_site_aniso_label
_atom_site_aniso_U_11
_atom_site_aniso_U_22
_atom_site_aniso_U_33
_atom_site_aniso_U_23
_atom_site_aniso_U_13
_atom_site_aniso_U_12
C1 0.0374(10) 0.0232(9) 0.0226(9) -0.0008(7) -0.0005(7) 0.0022(7)
C2 0.0436(10) 0.0233(9) 0.0242(9) 0.0006(7) -0.0004(8) -0.0020(8)
C3 0.0466(11) 0.0215(9) 0.0207(9) -0.0004(7) 0.0019(8) -0.0006(8)
C4 0.0471(11) 0.0275(9) 0.0265(10) 0.0056(8) 0.0003(8) -0.0001(8)
C5 0.0530(13) 0.0326(10) 0.0315(11) 0.0040(8) 0.0121(9) -0.0010(9)
C6 0.0456(11) 0.0322(10) 0.0246(9) 0.0001(8) 0.0057(8) 0.0032(8)
C7 0.0412(10) 0.0210(9) 0.0238(9) -0.0009(7) 0.0021(8) 0.0031(7)
C8 0.0375(10) 0.0246(9) 0.0202(8) -0.0009(7) -0.0033(7) 0.0008(7)
C9 0.0370(10) 0.0249(9) 0.0308(10) 0.0020(7) -0.0024(8) 0.0048(7)
C10 0.0344(10) 0.0353(10) 0.0305(10) 0.0026(8) 0.0000(8) 0.0037(8)
C11 0.0379(10) 0.0317(10) 0.0298(10) 0.0073(8) -0.0051(8) -0.0038(8)
C12 0.0458(11) 0.0215(9) 0.0290(10) 0.0012(7) -0.0073(8) 0.0026(8)
C13 0.0394(10) 0.0244(9) 0.0209(9) -0.0021(7) -0.0027(7) 0.0046(7)
C14 0.0459(13) 0.0571(14) 0.0541(14) 0.0219(12) 0.0109(11) 0.0015(11)
C15 0.0469(11) 0.0203(9) 0.0211(10) -0.0014(7) 0.0020(8) -0.0029(8)
C16 0.0527(12) 0.0286(9) 0.0233(9) -0.0024(7) 0.0012(8) 0.0037(9)
C17 0.0390(10) 0.0266(9) 0.0209(8) 0.0011(7) 0.0032(7) 0.0053(8)
N1 0.0509(10) 0.0235(8) 0.0175(7) 0.0006(6) 0.0049(7) 0.0006(7)
N2 0.0437(9) 0.0309(8) 0.0298(9) -0.0043(7) 0.0005(7) 0.0021(7)
O1 0.0411(7) 0.0223(6) 0.0218(6) -0.0014(5) 0.0006(5) 0.0033(5)
O2 0.0499(9) 0.0376(8) 0.0444(9) 0.0152(7) 0.0034(7) -0.0034(7)
O3 0.0569(9) 0.0264(6) 0.0191(7) 0.0008(5) 0.0025(6) 0.0038(6)
O4 0.0574(9) 0.0262(7) 0.0369(8) 0.0032(6) 0.0046(7) -0.0058(6)

loop_
_atom_type_symbol
_atom_type_description
_atom_type_scat_dispersion_real
_atom_type_scat_dispersion_imag
_atom_type_scat_source
C C 0.0181 0.0091 'International Tables Vol C Tables 4.2.6.8 and 6.1.1.4'
H H 0.0000 0.0000 'International Tables Vol C Tables 4.2.6.8 and 6.1.1.4'
N N 0.0311 0.0180 'International Tables Vol C Tables 4.2.6.8 and 6.1.1.4'
O O 0.0492 0.0322 'International Tables Vol C Tables 4.2.6.8 and 6.1.1.4'

loop_
_geom_angle_atom_site_label_1
_geom_angle_atom_site_label_2
_geom_angle_atom_site_label_3
_geom_angle
C8 C1 C2 114.92(15)
C8 C1 C7 112.92(15)
C2 C1 C7 99.84(13)
C8 C1 H1 109.6
C2 C1 H1 109.6
C7 C1 H1 109.6
C1 C2 C3 105.67(14)
C1 C2 H2A 110.6
C3 C2 H2A 110.6
C1 C2 H2B 110.6
C3 C2 H2B 110.6
H2A C2 H2B 108.7
N1 C3 O1 109.28(15)
N1 C3 C4 112.86(15)
O1 C3 C4 108.01(14)
N1 C3 C2 114.45(15)
O1 C3 C2 104.33(14)
C4 C3 C2 107.40(16)
O4 C4 C5 123.25(19)
O4 C4 C3 122.26(18)
C5 C4 C3 113.92(16)
C6 C5 C4 120.05(18)
C6 C5 H5 120.0
C4 C5 H5 120.0
C5 C6 C7 119.13(18)
C5 C6 H6 120.4
C7 C6 H6 120.4
O1 C7 C17 108.16(15)
O1 C7 C6 109.43(15)
C17 C7 C6 109.78(15)
O1 C7 C1 103.87(14)
C17 C7 C1 113.72(15)
C6 C7 C1 111.61(16)
C9 C8 C13 117.92(17)
C9 C8 C1 123.09(16)
C13 C8 C1 118.96(17)
C10 C9 C8 121.67(17)
C10 C9 H9 119.2
C8 C9 H9 119.2
C9 C10 C11 119.43(18)
C9 C10 H10 120.3
C11 C10 H10 120.3
O2 C11 C12 116.31(17)
O2 C11 C10 124.05(18)
C12 C11 C10 119.63(18)
C13 C12 C11 120.14(17)
C13 C12 H12 119.9
C11 C12 H12 119.9
C12 C13 C8 121.10(18)
C12 C13 H13 119.5
C8 C13 H13 119.5
O2 C14 H14A 109.5
O2 C14 H14B 109.5
H14A C14 H14B 109.5
O2 C14 H14C 109.5
H14A C14 H14C 109.5
H14B C14 H14C 109.5
O3 C15 N1 122.22(17)
O3 C15 C16 121.43(17)
N1 C15 C16 116.35(16)
C15 C16 H16A 109.5
C15 C16 H16B 109.5
H16A C16 H16B 109.5
C15 C16 H16C 109.5
H16A C16 H16C 109.5
H16B C16 H16C 109.5
N2 C17 C7 175.7(2)
C15 N1 C3 122.45(15)
C15 N1 H1A 118.8
C3 N1 H1A 118.8
C7 O1 C3 102.72(13)
C11 O2 C14 117.17(17)

loop_
_geom_bond_atom_site_label_1
_geom_bond_atom_site_label_2
_geom_bond_distance
C1 C8 1.514(3)
C1 C2 1.545(2)
C1 C7 1.574(3)
C1 H1 1.0000
C2 C3 1.548(3)
C2 H2A 0.9900
C2 H2B 0.9900
C3 N1 1.423(2)
C3 O1 1.453(2)
C3 C4 1.538(3)
C4 O4 1.214(2)
C4 C5 1.473(3)
C5 C6 1.331(3)
C5 H5 0.9500
C6 C7 1.511(3)
C6 H6 0.9500
C7 O1 1.430(2)
C7 C17 1.476(3)
C8 C9 1.389(3)
C8 C13 1.398(3)
C9 C10 1.388(3)
C9 H9 0.9500
C10 C11 1.392(3)
C10 H10 0.9500
C11 O2 1.369(2)
C11 C12 1.390(3)
C12 C13 1.382(3)
C12 H12 0.9500
C13 H13 0.9500
C14 O2 1.436(3)
C14 H14A 0.9800
C14 H14B 0.9800
C14 H14C 0.9800
C15 O3 1.231(2)
C15 N1 1.352(2)
C15 C16 1.500(3)
C16 H16A 0.9800
C16 H16B 0.9800
C16 H16C 0.9800
C17 N2 1.142(3)
N1 H1A 0.8800
